data_1509322
loop_
_publ_author_name
'Odenthal, R.H.'
'Hoppe, R.'

_publ_section_title
;
 Fluorargentate(II) der Alkalimetalle
;
_journal_name_full 'Monatshefte fuer Chemie (-108,1977)'
_journal_page_first 1340
_journal_page_last 1350
_journal_paper_doi 10.1007/BF00917190
_journal_volume 102
_journal_year 1971
_chemical_formula_sum 'Ag F3 K'
_chemical_name_systematic 'K Ag F3'
_space_group_IT_number 62
_symmetry_space_group_name_Hall '-P 2c 2ab'
_symmetry_space_group_name_H-M 'P b n m'
_cell_angle_alpha 90
_cell_angle_beta 90
_cell_angle_gamma 90
_cell_formula_units_Z 4
_cell_length_a 6.186
_cell_length_b 6.27
_cell_length_c 8.3
_cell_volume 321.926
_citation_journal_id_ASTM MOCHAP
_cod_data_source_file silver1-2_237.cif
_cod_data_source_block Ag1F3K1
_cod_original_cell_volume 321.9256
_cod_original_sg_symbol_Hall '-P 2ac 2n (z,x,y)'
_cod_original_formula_sum 'Ag1 F3 K1'
_cod_database_code 1509322

loop_
_symmetry_equiv_pos_as_xyz
x,y,z
x+1/2,-y+1/2,-z
-x+1/2,y+1/2,-z+1/2
-x,-y,z+1/2
-x,-y,-z
-x-1/2,y-1/2,z
x-1/2,-y-1/2,z-1/2
x,y,-z-1/2

loop_
_atom_site_label
_atom_site_type_symbol
_atom_site_fract_x
_atom_site_fract_y
_atom_site_fract_z
_atom_site_occupancy
_atom_site_U_iso_or_equiv
Ag1 Ag+2 0 0.5 0 1 0.0
K1 K+1 0 0 0.25 1 0.0
F2 F-1 0.75 0.25 0 1 0.0
F1 F-1 0 0.5 0.25 1 0.0
